data_4077339
loop_
_publ_author_name
'Ple\<cnik, Christine E.'
'Liu, Fu-Chen'
'Liu, Shengming'
'Liu, Jianping'
'Meyers, Edward A.'
'Shore, Sheldon G.'

_publ_section_title
;
 Hydride Ion Abstraction from Titanocene Cyclic Organohydroborates,
 Cp2Ti{(\m-H)2BR2} (R2= C4H8, C5H10, C8H14), as a Function of Solvent
;
_journal_issue 16
_journal_name_full Organometallics
_journal_page_first 3599
_journal_paper_doi 10.1021/om010267m
_journal_volume 20
_journal_year 2001
_chemical_formula_sum 'C36 H27 B F15 O2 Ti'
_chemical_formula_weight 835.29
_chemical_name_systematic
; 
 ? 
;
_space_group_IT_number 14
_symmetry_cell_setting monoclinic
_symmetry_space_group_name_Hall '-P 2ybc'
_symmetry_space_group_name_H-M 'P 1 21/c 1'
_atom_sites_solution_hydrogens geom
_atom_sites_solution_primary direct
_atom_sites_solution_secondary difmap
_audit_creation_method SHELXL-97
_cell_angle_alpha 90.00
_cell_angle_beta 102.518(10)
_cell_angle_gamma 90.00
_cell_formula_units_Z 4
_cell_length_a 11.2843(10)
_cell_length_b 13.5838(10)
_cell_length_c 22.5922(10)
_cell_measurement_reflns_used '10 frames'
_cell_measurement_temperature 150(2)
_cell_volume 3380.7(4)
_computing_cell_refinement 'DENZO (Otwinowsky & Minor, 1997)'
_computing_data_collection 'COLLECT (Nonius, 1999)'
_computing_data_reduction 'DENZO (Otwinowsky & Minor, 1997)'
_computing_structure_refinement 'SHELXL-97 (Sheldrick, 1997)'
_computing_structure_solution 'SHELXS-97 (Sheldrick, 1990)'
_diffrn_ambient_temperature 150(2)
_diffrn_measured_fraction_theta_full 0.997
_diffrn_measured_fraction_theta_max 0.997
_diffrn_measurement_device_type 'Nonius KappaCCD'
_diffrn_measurement_method 'omega at 55/-55'
_diffrn_radiation_monochromator graphite
_diffrn_radiation_source 'fine-focus sealed tube'
_diffrn_radiation_type MoK\a
_diffrn_radiation_wavelength 0.71073
_diffrn_reflns_av_R_equivalents 0.0442
_diffrn_reflns_av_sigmaI/netI 0.0478
_diffrn_reflns_limit_h_max 13
_diffrn_reflns_limit_h_min -13
_diffrn_reflns_limit_k_max 15
_diffrn_reflns_limit_k_min -16
_diffrn_reflns_limit_l_max 26
_diffrn_reflns_limit_l_min -26
_diffrn_reflns_number 19006
_diffrn_reflns_theta_full 24.99
_diffrn_reflns_theta_max 24.99
_diffrn_reflns_theta_min 2.31
_exptl_absorpt_coefficient_mu 0.371
_exptl_absorpt_correction_T_max 0.9568
_exptl_absorpt_correction_T_min 0.8719
_exptl_absorpt_correction_type 'SORTAV (Blessing, 1995)'
_exptl_crystal_colour blue
_exptl_crystal_density_diffrn 1.641
_exptl_crystal_density_method 'not measured'
_exptl_crystal_description chunk
_exptl_crystal_F_000 1684
_exptl_crystal_size_max 0.38
_exptl_crystal_size_mid 0.27
_exptl_crystal_size_min 0.12
_refine_diff_density_max 0.247
_refine_diff_density_min -0.250
_refine_diff_density_rms 0.051
_refine_ls_extinction_method none
_refine_ls_goodness_of_fit_ref 1.011
_refine_ls_hydrogen_treatment mixed
_refine_ls_matrix_type full
_refine_ls_number_parameters 500
_refine_ls_number_reflns 5924
_refine_ls_number_restraints 0
_refine_ls_restrained_S_all 1.011
_refine_ls_R_factor_all 0.0656
_refine_ls_R_factor_gt 0.0377
_refine_ls_shift/su_max 0.009
_refine_ls_shift/su_mean 0.001
_refine_ls_structure_factor_coef Fsqd
_refine_ls_weighting_details 'calc w=1/[\s^2^(Fo^2^)+(0.0397P)^2^+1.0156P] where P=(Fo^2^+2Fc^2^)/3'
_refine_ls_weighting_scheme calc
_refine_ls_wR_factor_gt 0.0778
_refine_ls_wR_factor_ref 0.0857
_reflns_number_gt 4364
_reflns_number_total 5924
_reflns_threshold_expression >2sigma(I)
_cod_data_source_file om010267m.cif
_cod_data_source_block '[Cp2Ti(THF)2][HB(C6F5)3]'
_cod_depositor_comments
;
The following automatic conversions were performed:

'_symmetry_cell_setting' value 'Monoclinic' changed to 'monoclinic'
according to /home/saulius/struct/CIF-dictionaries/cif_core.dic
dictionary named 'cif_core.dic' version 2.4.2 from 2011-04-26.

Automatic conversion script
Id: cif_fix_values 1715 2011-07-08 13:25:40Z adriana 
;
_cod_original_sg_symbol_H-M P2(1)/n
_cod_database_code 4077339

loop_
_symmetry_equiv_pos_as_xyz
'x, y, z'
'-x, y+1/2, -z+1/2'
'-x, -y, -z'
'x, -y-1/2, z-1/2'

loop_
_atom_site_label
_atom_site_type_symbol
_atom_site_fract_x
_atom_site_fract_y
_atom_site_fract_z
_atom_site_U_iso_or_equiv
_atom_site_adp_type
_atom_site_occupancy
_atom_site_symmetry_multiplicity
_atom_site_calc_flag
Ti1 Ti 0.18193(3) 0.01188(3) 0.292400(16) 0.02108(12) Uani 1 1 d
C11 C 0.2923(2) 0.12949(18) 0.35932(10) 0.0322(6) Uani 1 1 d
H11 H 0.3783 0.1309 0.3655 0.039 Uiso 1 1 calc
C12 C 0.2245(2) 0.07531(17) 0.39318(10) 0.0337(6) Uani 1 1 d
H12 H 0.2564 0.0336 0.4266 0.040 Uiso 1 1 calc
C13 C 0.1005(2) 0.09367(18) 0.36883(11) 0.0356(6) Uani 1 1 d
H13 H 0.0343 0.0656 0.3826 0.043 Uiso 1 1 calc
C14 C 0.0917(2) 0.15996(17) 0.32114(11) 0.0337(6) Uani 1 1 d
H14 H 0.0188 0.1861 0.2973 0.040 Uiso 1 1 calc
C15 C 0.2100(2) 0.18135(17) 0.31452(10) 0.0318(6) Uani 1 1 d
H15 H 0.2308 0.2236 0.2848 0.038 Uiso 1 1 calc
C16 C 0.2630(2) -0.13563(18) 0.34517(11) 0.0350(6) Uani 1 1 d
H16 H 0.3314 -0.1329 0.3781 0.042 Uiso 1 1 calc
C17 C 0.2662(2) -0.15052(17) 0.28489(11) 0.0356(6) Uani 1 1 d
H17 H 0.3371 -0.1607 0.2695 0.043 Uiso 1 1 calc
C18 C 0.1470(2) -0.14799(16) 0.25054(10) 0.0304(6) Uani 1 1 d
H18 H 0.1230 -0.1554 0.2078 0.037 Uiso 1 1 calc
C19 C 0.0690(2) -0.13259(16) 0.29056(10) 0.0297(6) Uani 1 1 d
H19 H -0.0170 -0.1281 0.2797 0.036 Uiso 1 1 calc
C10 C 0.1409(2) -0.12516(17) 0.34914(10) 0.0306(6) Uani 1 1 d
H10 H 0.1124 -0.1149 0.3852 0.037 Uiso 1 1 calc
O1 O 0.30693(13) 0.03942(10) 0.23186(6) 0.0227(3) Uani 1 1 d
C1 C 0.4269(2) 0.08494(17) 0.24989(10) 0.0301(6) Uani 1 1 d
H1A H 0.4738 0.0543 0.2875 0.036 Uiso 1 1 calc
H1B H 0.4192 0.1563 0.2571 0.036 Uiso 1 1 calc
C2 C 0.4897(2) 0.06766(18) 0.19751(11) 0.0328(6) Uani 1 1 d
H2A H 0.5388 0.1255 0.1911 0.039 Uiso 1 1 calc
H2B H 0.5428 0.0089 0.2048 0.039 Uiso 1 1 calc
C3 C 0.3844(2) 0.05196(16) 0.14385(10) 0.0265(5) Uani 1 1 d
H3A H 0.3484 0.1154 0.1273 0.032 Uiso 1 1 calc
H3B H 0.4097 0.0142 0.1112 0.032 Uiso 1 1 calc
C4 C 0.2974(2) -0.00620(16) 0.17219(9) 0.0258(5) Uani 1 1 d
H4A H 0.2135 -0.0012 0.1476 0.031 Uiso 1 1 calc
H4B H 0.3210 -0.0765 0.1763 0.031 Uiso 1 1 calc
O2 O 0.05392(12) 0.05270(10) 0.20657(6) 0.0245(4) Uani 1 1 d
C5 C 0.0631(2) 0.14092(16) 0.17083(10) 0.0290(6) Uani 1 1 d
H5A H 0.1448 0.1464 0.1618 0.035 Uiso 1 1 calc
H5B H 0.0466 0.2009 0.1926 0.035 Uiso 1 1 calc
C6 C -0.0322(2) 0.12686(18) 0.11361(11) 0.0354(6) Uani 1 1 d
H6A H -0.0042 0.0811 0.0854 0.042 Uiso 1 1 calc
H6B H -0.0556 0.1903 0.0928 0.042 Uiso 1 1 calc
C7 C -0.1363(2) 0.08295(18) 0.13808(12) 0.0396(6) Uani 1 1 d
H7A H -0.1818 0.1347 0.1546 0.047 Uiso 1 1 calc
H7B H -0.1931 0.0460 0.1062 0.047 Uiso 1 1 calc
C8 C -0.0708(2) 0.01461(17) 0.18790(10) 0.0302(6) Uani 1 1 d
H8A H -0.1114 0.0148 0.2226 0.036 Uiso 1 1 calc
H8B H -0.0701 -0.0536 0.1725 0.036 Uiso 1 1 calc
B1 B 0.7348(2) 0.29614(19) -0.09873(11) 0.0213(6) Uani 1 1 d
H1 H 0.7383(17) 0.2599(14) -0.1427(9) 0.020(5) Uiso 1 1 d
C111 C 0.69704(18) 0.41116(16) -0.11407(9) 0.0209(5) Uani 1 1 d
C112 C 0.63167(19) 0.47062(16) -0.08271(9) 0.0244(5) Uani 1 1 d
F112 F 0.59730(12) 0.43498(9) -0.03301(6) 0.0352(3) Uani 1 1 d
C113 C 0.5996(2) 0.56663(17) -0.09775(10) 0.0285(6) Uani 1 1 d
F113 F 0.53838(12) 0.62037(10) -0.06395(6) 0.0419(4) Uani 1 1 d
C114 C 0.6331(2) 0.60864(17) -0.14706(11) 0.0308(6) Uani 1 1 d
F114 F 0.60224(13) 0.70218(10) -0.16280(6) 0.0466(4) Uani 1 1 d
C115 C 0.7000(2) 0.55435(17) -0.17925(10) 0.0283(6) Uani 1 1 d
F115 F 0.73627(13) 0.59620(10) -0.22669(6) 0.0437(4) Uani 1 1 d
C116 C 0.72944(18) 0.45848(16) -0.16290(9) 0.0231(5) Uani 1 1 d
F116 F 0.79592(11) 0.41023(9) -0.19701(6) 0.0344(3) Uani 1 1 d
C211 C 0.87123(18) 0.28701(15) -0.05493(9) 0.0193(5) Uani 1 1 d
C212 C 0.92561(19) 0.35319(15) -0.01062(9) 0.0214(5) Uani 1 1 d
F212 F 0.86144(11) 0.43110(9) 0.00335(5) 0.0301(3) Uani 1 1 d
C213 C 1.0418(2) 0.34398(16) 0.02384(9) 0.0246(5) Uani 1 1 d
F213 F 1.08555(11) 0.40942(9) 0.06812(6) 0.0366(3) Uani 1 1 d
C214 C 1.1123(2) 0.26596(18) 0.01426(10) 0.0313(6) Uani 1 1 d
F214 F 1.22553(12) 0.25505(11) 0.04780(7) 0.0514(4) Uani 1 1 d
C215 C 1.0638(2) 0.19756(18) -0.02870(11) 0.0335(6) Uani 1 1 d
F215 F 1.13002(13) 0.11891(12) -0.03822(7) 0.0626(5) Uani 1 1 d
C216 C 0.9469(2) 0.20909(16) -0.06125(10) 0.0252(5) Uani 1 1 d
F216 F 0.90521(12) 0.13608(9) -0.10150(6) 0.0385(4) Uani 1 1 d
C311 C 0.63162(19) 0.23585(15) -0.07195(9) 0.0207(5) Uani 1 1 d
C312 C 0.52991(19) 0.19667(15) -0.11051(9) 0.0216(5) Uani 1 1 d
F312 F 0.51268(11) 0.21153(9) -0.17134(5) 0.0291(3) Uani 1 1 d
C313 C 0.44167(18) 0.14233(16) -0.09150(10) 0.0251(5) Uani 1 1 d
F313 F 0.34583(11) 0.10558(10) -0.13206(6) 0.0371(3) Uani 1 1 d
C314 C 0.45348(19) 0.12372(16) -0.03083(10) 0.0266(5) Uani 1 1 d
F314 F 0.37121(11) 0.06750(10) -0.01133(6) 0.0402(4) Uani 1 1 d
C315 C 0.5511(2) 0.16152(17) 0.00970(10) 0.0278(6) Uani 1 1 d
F315 F 0.56316(12) 0.14372(11) 0.06948(6) 0.0440(4) Uani 1 1 d
C316 C 0.63606(19) 0.21614(16) -0.01118(9) 0.0242(5) Uani 1 1 d
F316 F 0.72861(11) 0.25199(10) 0.03210(5) 0.0372(4) Uani 1 1 d

loop_
_atom_site_aniso_label
_atom_site_aniso_U_11
_atom_site_aniso_U_22
_atom_site_aniso_U_33
_atom_site_aniso_U_23
_atom_site_aniso_U_13
_atom_site_aniso_U_12
Ti1 0.0241(2) 0.0206(2) 0.0192(2) -0.00082(17) 0.00622(17) -0.00229(18)
C11 0.0336(14) 0.0346(15) 0.0281(13) -0.0103(11) 0.0057(11) -0.0085(12)
C12 0.0442(16) 0.0364(15) 0.0211(13) -0.0070(11) 0.0087(12) -0.0041(12)
C13 0.0404(16) 0.0404(16) 0.0311(14) -0.0137(12) 0.0193(12) -0.0077(13)
C14 0.0407(15) 0.0287(14) 0.0339(14) -0.0103(11) 0.0133(12) 0.0049(12)
C15 0.0457(16) 0.0221(13) 0.0306(14) -0.0060(11) 0.0150(12) -0.0057(12)
C16 0.0366(15) 0.0300(14) 0.0338(15) 0.0136(11) -0.0020(12) -0.0047(12)
C17 0.0415(16) 0.0248(14) 0.0456(16) 0.0092(12) 0.0207(13) 0.0056(12)
C18 0.0489(16) 0.0183(13) 0.0240(13) 0.0006(10) 0.0079(12) -0.0030(11)
C19 0.0308(14) 0.0215(13) 0.0353(14) 0.0061(11) 0.0040(12) -0.0070(11)
C10 0.0416(15) 0.0255(14) 0.0276(14) 0.0057(11) 0.0140(12) -0.0052(11)
O1 0.0223(8) 0.0253(9) 0.0213(8) -0.0040(7) 0.0068(6) -0.0047(7)
C1 0.0217(13) 0.0372(15) 0.0299(13) -0.0034(11) 0.0023(10) -0.0072(11)
C2 0.0282(14) 0.0397(15) 0.0335(14) 0.0035(11) 0.0133(11) -0.0003(12)
C3 0.0296(13) 0.0256(13) 0.0262(13) 0.0017(10) 0.0101(11) 0.0015(11)
C4 0.0314(13) 0.0247(13) 0.0226(12) -0.0058(10) 0.0091(10) -0.0008(11)
O2 0.0226(8) 0.0233(9) 0.0273(8) 0.0030(7) 0.0046(7) -0.0014(7)
C5 0.0303(13) 0.0228(13) 0.0341(14) 0.0081(11) 0.0074(11) 0.0023(11)
C6 0.0387(15) 0.0334(15) 0.0328(14) 0.0112(11) 0.0053(12) 0.0062(12)
C7 0.0301(14) 0.0399(16) 0.0455(16) 0.0089(13) 0.0013(12) 0.0010(12)
C8 0.0222(13) 0.0338(14) 0.0343(14) 0.0019(11) 0.0055(11) -0.0011(11)
B1 0.0226(14) 0.0259(15) 0.0156(13) -0.0019(11) 0.0048(11) 0.0008(11)
C111 0.0147(11) 0.0276(13) 0.0187(12) 0.0005(10) -0.0004(9) -0.0033(10)
C112 0.0210(12) 0.0301(14) 0.0217(12) -0.0002(10) 0.0040(10) -0.0030(10)
F112 0.0436(8) 0.0339(8) 0.0338(8) -0.0007(6) 0.0209(7) 0.0020(7)
C113 0.0230(13) 0.0276(14) 0.0324(14) -0.0079(11) 0.0005(11) 0.0022(11)
F113 0.0400(9) 0.0354(8) 0.0509(9) -0.0102(7) 0.0107(7) 0.0104(7)
C114 0.0294(14) 0.0194(14) 0.0371(15) 0.0040(11) -0.0071(11) -0.0021(11)
F114 0.0552(10) 0.0238(8) 0.0525(9) 0.0067(7) -0.0064(7) 0.0045(7)
C115 0.0273(13) 0.0324(15) 0.0230(13) 0.0070(11) 0.0006(10) -0.0095(11)
F115 0.0525(9) 0.0418(9) 0.0366(8) 0.0164(7) 0.0091(7) -0.0081(7)
C116 0.0174(12) 0.0286(14) 0.0217(12) -0.0011(10) 0.0006(10) -0.0044(10)
F116 0.0365(8) 0.0401(8) 0.0316(8) 0.0051(6) 0.0186(6) 0.0028(6)
C211 0.0200(12) 0.0219(12) 0.0170(11) 0.0026(10) 0.0063(9) -0.0032(10)
C212 0.0236(13) 0.0196(12) 0.0222(12) 0.0026(10) 0.0074(10) 0.0019(10)
F212 0.0331(7) 0.0294(8) 0.0259(7) -0.0083(6) 0.0024(6) 0.0033(6)
C213 0.0250(13) 0.0279(14) 0.0195(12) -0.0042(10) 0.0019(10) -0.0082(11)
F213 0.0338(8) 0.0387(8) 0.0319(8) -0.0103(6) -0.0045(6) -0.0095(7)
C214 0.0181(13) 0.0408(15) 0.0307(14) -0.0017(12) -0.0042(11) -0.0002(11)
F214 0.0256(8) 0.0596(10) 0.0581(10) -0.0128(8) -0.0147(7) 0.0061(7)
C215 0.0262(14) 0.0342(15) 0.0384(15) -0.0072(12) 0.0032(12) 0.0098(12)
F215 0.0384(9) 0.0613(11) 0.0766(12) -0.0285(9) -0.0129(8) 0.0274(8)
C216 0.0259(13) 0.0262(14) 0.0220(12) -0.0054(10) 0.0015(10) -0.0021(11)
F216 0.0346(8) 0.0334(8) 0.0410(8) -0.0167(7) -0.0060(6) 0.0071(6)
C311 0.0224(12) 0.0174(12) 0.0220(12) 0.0010(9) 0.0041(10) 0.0036(10)
C312 0.0237(12) 0.0191(12) 0.0215(12) 0.0011(10) 0.0036(10) 0.0039(10)
F312 0.0272(7) 0.0366(8) 0.0208(7) 0.0017(6) -0.0008(6) -0.0014(6)
C313 0.0155(12) 0.0227(13) 0.0346(14) -0.0014(11) 0.0001(10) 0.0018(10)
F313 0.0239(7) 0.0418(9) 0.0418(8) -0.0031(7) -0.0015(6) -0.0094(6)
C314 0.0204(13) 0.0249(13) 0.0367(15) 0.0060(11) 0.0112(11) 0.0002(10)
F314 0.0258(7) 0.0457(9) 0.0515(9) 0.0116(7) 0.0137(7) -0.0068(7)
C315 0.0276(13) 0.0358(15) 0.0209(13) 0.0064(11) 0.0069(11) 0.0012(11)
F315 0.0364(8) 0.0699(11) 0.0270(8) 0.0137(7) 0.0099(6) -0.0090(7)
C316 0.0184(12) 0.0296(14) 0.0226(13) -0.0011(10) 0.0000(10) -0.0013(10)
F316 0.0311(8) 0.0594(10) 0.0200(7) 0.0008(6) 0.0032(6) -0.0148(7)

loop_
_atom_type_symbol
_atom_type_description
_atom_type_scat_dispersion_real
_atom_type_scat_dispersion_imag
_atom_type_scat_source
C C 0.0033 0.0016 'International Tables Vol C Tables 4.2.6.8 and 6.1.1.4'
H H 0.0000 0.0000 'International Tables Vol C Tables 4.2.6.8 and 6.1.1.4'
B B 0.0013 0.0007 'International Tables Vol C Tables 4.2.6.8 and 6.1.1.4'
O O 0.0106 0.0060 'International Tables Vol C Tables 4.2.6.8 and 6.1.1.4'
F F 0.0171 0.0103 'International Tables Vol C Tables 4.2.6.8 and 6.1.1.4'
Ti Ti 0.2776 0.4457 'International Tables Vol C Tables 4.2.6.8 and 6.1.1.4'

loop_
_geom_angle_atom_site_label_1
_geom_angle_atom_site_label_2
_geom_angle_atom_site_label_3
_geom_angle
O1 Ti1 O2 78.36(5)
O1 Ti1 C19 123.56(7)
O2 Ti1 C19 86.86(7)
O1 Ti1 C11 87.87(7)
O2 Ti1 C11 122.88(7)
C19 Ti1 C11 142.20(8)
O1 Ti1 C10 134.35(7)
O2 Ti1 C10 120.22(7)
C19 Ti1 C10 34.62(8)
C11 Ti1 C10 108.91(8)
O1 Ti1 C15 83.75(7)
O2 Ti1 C15 88.49(7)
C19 Ti1 C15 150.50(8)
C11 Ti1 C15 34.62(8)
C10 Ti1 C15 133.33(8)
O1 Ti1 C18 88.93(7)
O2 Ti1 C18 81.94(7)
C19 Ti1 C18 34.81(8)
C11 Ti1 C18 153.60(9)
C10 Ti1 C18 57.22(8)
C15 Ti1 C18 168.96(8)
O1 Ti1 C12 120.59(7)
O2 Ti1 C12 134.54(7)
C19 Ti1 C12 108.48(8)
C11 Ti1 C12 34.37(8)
C10 Ti1 C12 77.83(8)
C15 Ti1 C12 57.03(8)
C18 Ti1 C12 134.00(8)
O1 Ti1 C13 140.07(7)
O2 Ti1 C13 103.57(7)
C19 Ti1 C13 96.28(8)
C11 Ti1 C13 57.08(8)
C10 Ti1 C13 79.84(8)
C15 Ti1 C13 56.70(8)
C18 Ti1 C13 131.00(8)
C12 Ti1 C13 34.31(8)
O1 Ti1 C14 113.05(7)
O2 Ti1 C14 78.11(7)
C19 Ti1 C14 116.50(8)
C11 Ti1 C14 57.10(8)
C10 Ti1 C14 111.60(8)
C15 Ti1 C14 34.27(8)
C18 Ti1 C14 146.21(9)
C12 Ti1 C14 56.61(8)
C13 Ti1 C14 33.67(8)
O1 Ti1 C16 102.90(7)
O2 Ti1 C16 138.13(7)
C19 Ti1 C16 57.10(8)
C11 Ti1 C16 98.91(9)
C10 Ti1 C16 34.29(8)
C15 Ti1 C16 133.38(9)
C18 Ti1 C16 56.43(8)
C12 Ti1 C16 81.47(9)
C13 Ti1 C16 101.11(9)
C14 Ti1 C16 134.38(9)
O1 Ti1 C17 78.28(7)
O2 Ti1 C17 110.90(7)
C19 Ti1 C17 56.94(8)
C11 Ti1 C17 120.04(9)
C10 Ti1 C17 56.39(8)
C15 Ti1 C17 149.93(9)
C18 Ti1 C17 33.96(8)
C12 Ti1 C17 113.27(9)
C13 Ti1 C17 133.62(8)
C14 Ti1 C17 167.28(8)
C16 Ti1 C17 33.32(8)
C12 C11 C15 107.6(2)
C12 C11 Ti1 73.72(13)
C15 C11 Ti1 72.76(13)
C12 C11 H11 126.2
C15 C11 H11 126.2
Ti1 C11 H11 119.2
C11 C12 C13 107.9(2)
C11 C12 Ti1 71.91(13)
C13 C12 Ti1 73.38(13)
C11 C12 H12 126.1
C13 C12 H12 126.1
Ti1 C12 H12 120.5
C14 C13 C12 108.3(2)
C14 C13 Ti1 73.51(13)
C12 C13 Ti1 72.31(13)
C14 C13 H13 125.8
C12 C13 H13 125.8
Ti1 C13 H13 120.1
C13 C14 C15 107.9(2)
C13 C14 Ti1 72.83(13)
C15 C14 Ti1 71.16(13)
C13 C14 H14 126.1
C15 C14 H14 126.1
Ti1 C14 H14 121.7
C14 C15 C11 108.3(2)
C14 C15 Ti1 74.57(13)
C11 C15 Ti1 72.62(13)
C14 C15 H15 125.8
C11 C15 H15 125.8
Ti1 C15 H15 118.8
C17 C16 C10 108.2(2)
C17 C16 Ti1 73.91(13)
C10 C16 Ti1 71.06(13)
C17 C16 H16 125.9
C10 C16 H16 125.9
Ti1 C16 H16 120.9
C16 C17 C18 108.4(2)
C16 C17 Ti1 72.78(14)
C18 C17 Ti1 70.85(13)
C16 C17 H17 125.8
C18 C17 H17 125.8
Ti1 C17 H17 122.2
C17 C18 C19 107.9(2)
C17 C18 Ti1 75.18(14)
C19 C18 Ti1 71.35(12)
C17 C18 H18 126.1
C19 C18 H18 126.1
Ti1 C18 H18 119.3
C10 C19 C18 107.7(2)
C10 C19 Ti1 73.74(13)
C18 C19 Ti1 73.84(12)
C10 C19 H19 126.2
C18 C19 H19 126.2
Ti1 C19 H19 118.2
C19 C10 C16 107.9(2)
C19 C10 Ti1 71.64(12)
C16 C10 Ti1 74.65(13)
C19 C10 H10 126.0
C16 C10 H10 126.0
Ti1 C10 H10 119.5
C1 O1 C4 108.28(15)
C1 O1 Ti1 125.32(12)
C4 O1 Ti1 124.79(12)
O1 C1 C2 106.07(17)
O1 C1 H1A 110.5
C2 C1 H1A 110.5
O1 C1 H1B 110.5
C2 C1 H1B 110.5
H1A C1 H1B 108.7
C3 C2 C1 103.08(17)
C3 C2 H2A 111.1
C1 C2 H2A 111.1
C3 C2 H2B 111.1
C1 C2 H2B 111.1
H2A C2 H2B 109.1
C4 C3 C2 101.78(17)
C4 C3 H3A 111.4
C2 C3 H3A 111.4
C4 C3 H3B 111.4
C2 C3 H3B 111.4
H3A C3 H3B 109.3
O1 C4 C3 104.13(17)
O1 C4 H4A 110.9
C3 C4 H4A 110.9
O1 C4 H4B 110.9
C3 C4 H4B 110.9
H4A C4 H4B 108.9
C5 O2 C8 107.91(15)
C5 O2 Ti1 125.19(12)
C8 O2 Ti1 124.21(12)
O2 C5 C6 104.37(17)
O2 C5 H5A 110.9
C6 C5 H5A 110.9
O2 C5 H5B 110.9
C6 C5 H5B 110.9
H5A C5 H5B 108.9
C5 C6 C7 101.62(19)
C5 C6 H6A 111.4
C7 C6 H6A 111.4
C5 C6 H6B 111.4
C7 C6 H6B 111.4
H6A C6 H6B 109.3
C8 C7 C6 102.57(19)
C8 C7 H7A 111.3
C6 C7 H7A 111.3
C8 C7 H7B 111.3
C6 C7 H7B 111.3
H7A C7 H7B 109.2
O2 C8 C7 106.18(18)
O2 C8 H8A 110.5
C7 C8 H8A 110.5
O2 C8 H8B 110.5
C7 C8 H8B 110.5
H8A C8 H8B 108.7
C111 B1 C211 111.48(18)
C111 B1 C311 112.40(17)
C211 B1 C311 112.75(17)
C111 B1 H1 106.9(10)
C211 B1 H1 107.0(10)
C311 B1 H1 105.8(10)
C112 C111 C116 113.3(2)
C112 C111 B1 126.19(18)
C116 C111 B1 120.49(19)
F112 C112 C113 115.86(19)
F112 C112 C111 119.65(19)
C113 C112 C111 124.5(2)
F113 C113 C114 119.9(2)
F113 C113 C112 120.8(2)
C114 C113 C112 119.3(2)
F114 C114 C115 120.6(2)
F114 C114 C113 120.4(2)
C115 C114 C113 119.1(2)
F115 C115 C114 119.4(2)
F115 C115 C116 120.9(2)
C114 C115 C116 119.7(2)
F116 C116 C115 115.91(19)
F116 C116 C111 120.01(19)
C115 C116 C111 124.1(2)
C212 C211 C216 112.53(19)
C212 C211 B1 126.59(19)
C216 C211 B1 120.85(19)
F212 C212 C213 115.44(18)
F212 C212 C211 119.91(18)
C213 C212 C211 124.6(2)
F213 C213 C214 119.7(2)
F213 C213 C212 120.6(2)
C214 C213 C212 119.7(2)
F214 C214 C215 120.6(2)
F214 C214 C213 120.6(2)
C215 C214 C213 118.7(2)
F215 C215 C214 120.1(2)
F215 C215 C216 120.4(2)
C214 C215 C216 119.5(2)
F216 C216 C215 115.37(19)
F216 C216 C211 119.60(19)
C215 C216 C211 125.0(2)
C312 C311 C316 113.22(19)
C312 C311 B1 121.06(18)
C316 C311 B1 125.70(19)
F312 C312 C313 116.02(19)
F312 C312 C311 119.65(18)
C313 C312 C311 124.3(2)
F313 C313 C314 119.95(19)
F313 C313 C312 120.76(19)
C314 C313 C312 119.3(2)
F314 C314 C313 120.4(2)
F314 C314 C315 120.3(2)
C313 C314 C315 119.2(2)
F315 C315 C314 119.57(19)
F315 C315 C316 120.9(2)
C314 C315 C316 119.5(2)
F316 C316 C315 115.58(18)
F316 C316 C311 120.02(18)
C315 C316 C311 124.4(2)

loop_
_geom_bond_atom_site_label_1
_geom_bond_atom_site_label_2
_geom_bond_distance
Ti1 O1 2.1992(14)
Ti1 O2 2.2226(15)
Ti1 C19 2.335(2)
Ti1 C11 2.361(2)
Ti1 C10 2.362(2)
Ti1 C15 2.362(2)
Ti1 C18 2.367(2)
Ti1 C12 2.384(2)
Ti1 C13 2.398(2)
Ti1 C14 2.406(2)
Ti1 C16 2.408(2)
Ti1 C17 2.423(2)
C11 C12 1.402(3)
C11 C15 1.405(3)
C11 H11 0.9500
C12 C13 1.410(3)
C12 H12 0.9500
C13 C14 1.391(3)
C13 H13 0.9500
C14 C15 1.406(3)
C14 H14 0.9500
C15 H15 0.9500
C16 C17 1.385(3)
C16 C10 1.407(3)
C16 H16 0.9500
C17 C18 1.400(3)
C17 H17 0.9500
C18 C19 1.407(3)
C18 H18 0.9500
C19 C10 1.398(3)
C19 H19 0.9500
C10 H10 0.9500
O1 C1 1.464(3)
O1 C4 1.466(2)
C1 C2 1.523(3)
C1 H1A 0.9900
C1 H1B 0.9900
C2 C3 1.518(3)
C2 H2A 0.9900
C2 H2B 0.9900
C3 C4 1.507(3)
C3 H3A 0.9900
C3 H3B 0.9900
C4 H4A 0.9900
C4 H4B 0.9900
O2 C5 1.461(3)
O2 C8 1.473(3)
C5 C6 1.503(3)
C5 H5A 0.9900
C5 H5B 0.9900
C6 C7 1.525(3)
C6 H6A 0.9900
C6 H6B 0.9900
C7 C8 1.521(3)
C7 H7A 0.9900
C7 H7B 0.9900
C8 H8A 0.9900
C8 H8B 0.9900
B1 C111 1.637(3)
B1 C211 1.644(3)
B1 C311 1.643(3)
B1 H1 1.116(19)
C111 C112 1.387(3)
C111 C116 1.393(3)
C112 F112 1.354(2)
C112 C113 1.376(3)
C113 F113 1.350(2)
C113 C114 1.376(3)
C114 F114 1.345(3)
C114 C115 1.371(3)
C115 F115 1.353(2)
C115 C116 1.375(3)
C116 F116 1.355(2)
C211 C212 1.386(3)
C211 C216 1.387(3)
C212 F212 1.358(2)
C212 C213 1.378(3)
C213 F213 1.349(2)
C213 C214 1.370(3)
C214 F214 1.345(2)
C214 C215 1.369(3)
C215 F215 1.347(3)
C215 C216 1.373(3)
C216 F216 1.359(2)
C311 C312 1.388(3)
C311 C316 1.389(3)
C312 F312 1.361(2)
C312 C313 1.381(3)
C313 F313 1.352(2)
C313 C314 1.372(3)
C314 F314 1.348(2)
C314 C315 1.371(3)
C315 F315 1.350(2)
C315 C316 1.374(3)
C316 F316 1.357(2)
